data_7056465
loop_
_publ_author_name
'Bikas, Rahman'
'Emami, Marzieh'
'\'Slepokura, Katarzyna'
'Noshiranzadeh, Nader'

_publ_section_title
;
 Preparing Mn(III) salen-type Schiff base complexes using 1,3-oxazines
 obtained by Mannich condensation: Towards removing ortho-hydroxyaldehydes
;
_journal_name_full 'New J. Chem.'
_journal_paper_doi 10.1039/C7NJ01562C
_journal_year 2017
_chemical_formula_moiety 'C22 H26 F2 Mn N2 O4, N O3'
_chemical_formula_sum 'C22 H26 F2 Mn N3 O7'
_chemical_formula_weight 537.40
_space_group_crystal_system triclinic
_space_group_IT_number 2
_space_group_name_Hall '-P 1'
_space_group_name_H-M_alt 'P -1'
_symmetry_space_group_name_Hall '-P 1'
_symmetry_space_group_name_H-M 'P -1'
_atom_sites_solution_hydrogens mixed
_atom_sites_solution_primary direct
_atom_sites_solution_secondary difmap
_audit_creation_method SHELXL-2014/7
_audit_update_record
;
2017-06-25 deposited with the CCDC.
2017-07-27 downloaded from the CCDC.
;
_cell_angle_alpha 83.10(3)
_cell_angle_beta 79.14(3)
_cell_angle_gamma 72.49(3)
_cell_formula_units_Z 2
_cell_length_a 8.561(3)
_cell_length_b 11.639(4)
_cell_length_c 12.617(5)
_cell_measurement_reflns_used 4048
_cell_measurement_temperature 100(2)
_cell_measurement_theta_max 37.30
_cell_measurement_theta_min 2.84
_cell_volume 1174.7(8)
_computing_cell_refinement
;
CrysAlisPro, Agilent Technologies,
Version 1.171.36.20 (release 27-06-2012 CrysAlis171 .NET)
(compiled Jul 11 2012,15:38:31)
;
_computing_data_collection
;
CrysAlisPro, Agilent Technologies,
Version 1.171.36.20 (release 27-06-2012 CrysAlis171 .NET)
(compiled Jul 11 2012,15:38:31)
;
_computing_data_reduction
;
CrysAlisPro, Agilent Technologies,
Version 1.171.36.20 (release 27-06-2012 CrysAlis171 .NET)
(compiled Jul 11 2012,15:38:31)
;
_computing_molecular_graphics 'Diamond ver. 3.2k, (Brandenburg, 2012)'
_computing_publication_material 'SHELXL-2014/7 (Sheldrick, 2014)'
_computing_structure_refinement 'SHELXL-2014/7 (Sheldrick, 2014)'
_computing_structure_solution 'SHELXS-97 (Sheldrick, 2008)'
_diffrn_ambient_temperature 100(2)
_diffrn_detector_area_resol_mean 10.3456
_diffrn_measured_fraction_theta_full 0.998
_diffrn_measured_fraction_theta_max 0.999
_diffrn_measurement_device_type 'Agilent Technologies Xcalibur R, Ruby'
_diffrn_measurement_method 'omega scan'
_diffrn_radiation_type MoK\a
_diffrn_radiation_wavelength 0.71073
_diffrn_reflns_av_R_equivalents 0.0290
_diffrn_reflns_av_unetI/netI 0.0420
_diffrn_reflns_Laue_measured_fraction_full 0.998
_diffrn_reflns_Laue_measured_fraction_max 0.999
_diffrn_reflns_limit_h_max 10
_diffrn_reflns_limit_h_min -10
_diffrn_reflns_limit_k_max 14
_diffrn_reflns_limit_k_min -14
_diffrn_reflns_limit_l_max 16
_diffrn_reflns_limit_l_min -16
_diffrn_reflns_number 12582
_diffrn_reflns_point_group_measured_fraction_full 0.998
_diffrn_reflns_point_group_measured_fraction_max 0.999
_diffrn_reflns_theta_full 25.242
_diffrn_reflns_theta_max 26.997
_diffrn_reflns_theta_min 2.843
_diffrn_source 'Enhance (Mo) X-ray Source'
_exptl_absorpt_coefficient_mu 0.626
_exptl_absorpt_correction_T_max 0.982
_exptl_absorpt_correction_T_min 0.841
_exptl_absorpt_correction_type analytical
_exptl_absorpt_process_details
;
CrysAlisPro, Agilent Technologies,
Version 1.171.36.20 (release 27-06-2012 CrysAlis171 .NET)
(compiled Jul 11 2012,15:38:31)
Analytical numeric absorption correction using a multifaceted crystal
            model based on expressions derived by R.C. Clark & J.S. Reid.
(Clark, R. C. & Reid, J. S. (1995). Acta Cryst. A51, 887-897)
;
_exptl_crystal_colour tea-like
_exptl_crystal_density_diffrn 1.519
_exptl_crystal_description plate
_exptl_crystal_F_000 556
_exptl_crystal_size_max 0.23
_exptl_crystal_size_mid 0.20
_exptl_crystal_size_min 0.03
_refine_diff_density_max 0.686
_refine_diff_density_min -0.359
_refine_diff_density_rms 0.063
_refine_ls_extinction_method none
_refine_ls_goodness_of_fit_ref 1.033
_refine_ls_hydrogen_treatment constr
_refine_ls_matrix_type full
_refine_ls_number_parameters 318
_refine_ls_number_reflns 5110
_refine_ls_number_restraints 2
_refine_ls_restrained_S_all 1.032
_refine_ls_R_factor_all 0.0547
_refine_ls_R_factor_gt 0.0410
_refine_ls_shift/su_max 0.001
_refine_ls_shift/su_mean 0.000
_refine_ls_structure_factor_coef Fsqd
_refine_ls_weighting_details 'w=1/[\s^2^(Fo^2^)+(0.0449P)^2^+0.5981P] where P=(Fo^2^+2Fc^2^)/3'
_refine_ls_weighting_scheme calc
_refine_ls_wR_factor_gt 0.0939
_refine_ls_wR_factor_ref 0.0994
_reflns_Friedel_coverage 0.000
_reflns_number_gt 4219
_reflns_number_total 5110
_reflns_threshold_expression 'I > 2\s(I)'
_cod_data_source_file c7nj01562c2.cif
_cod_data_source_block nos592ab
_cod_database_code 7056465
_shelx_shelxl_version_number 2014/7
_shelx_space_group_comment
;
The symmetry employed for this shelxl refinement is uniquely defined
by the following loop, which should always be used as a source of
symmetry information in preference to the above space-group names.
They are only intended as comments.
;
_shelx_estimated_absorpt_t_min 0.869
_shelx_estimated_absorpt_t_max 0.981

loop_
_space_group_symop_operation_xyz
'x, y, z'
'-x, -y, -z'

loop_
_atom_site_label
_atom_site_type_symbol
_atom_site_fract_x
_atom_site_fract_y
_atom_site_fract_z
_atom_site_U_iso_or_equiv
_atom_site_adp_type
_atom_site_occupancy
_atom_site_site_symmetry_order
_atom_site_calc_flag
_atom_site_refinement_flags_posn
_atom_site_refinement_flags_adp
Mn1 Mn 0.63475(4) 0.26990(3) 0.31554(3) 0.01702(10) Uani 1 1 d . .
F1 F 0.02032(16) 0.25343(12) 0.74204(12) 0.0302(3) Uani 1 1 d . .
F2 F 1.29469(17) 0.13578(12) -0.09268(12) 0.0318(3) Uani 1 1 d . .
O1 O 0.59453(18) 0.18076(13) 0.44740(13) 0.0206(3) Uani 1 1 d . .
O2 O 0.78489(19) 0.13817(13) 0.24404(13) 0.0216(3) Uani 1 1 d . .
N1 N 0.4764(2) 0.42012(15) 0.37540(15) 0.0193(4) Uani 1 1 d . .
N2 N 0.6607(2) 0.38174(15) 0.18469(15) 0.0200(4) Uani 1 1 d . .
C1 C 0.4535(3) 0.20255(18) 0.51678(18) 0.0186(4) Uani 1 1 d . .
C2 C 0.4207(3) 0.10827(19) 0.58928(19) 0.0224(5) Uani 1 1 d . .
H2 H 0.5000 0.0310 0.5873 0.027 Uiso 1 1 calc R U
C3 C 0.2764(3) 0.1245(2) 0.66342(19) 0.0244(5) Uani 1 1 d . .
H3 H 0.2553 0.0591 0.7108 0.029 Uiso 1 1 calc R U
C4 C 0.1627(3) 0.2383(2) 0.66744(19) 0.0225(5) Uani 1 1 d . .
C5 C 0.1877(3) 0.3343(2) 0.60075(19) 0.0216(5) Uani 1 1 d . .
H5 H 0.1081 0.4113 0.6064 0.026 Uiso 1 1 calc R U
C6 C 0.3339(3) 0.31789(18) 0.52284(18) 0.0190(4) Uani 1 1 d . .
C7 C 0.3585(3) 0.42246(19) 0.45603(19) 0.0204(5) Uani 1 1 d . .
H7 H 0.2821 0.4987 0.4727 0.024 Uiso 1 1 calc R U
C8 C 0.4964(3) 0.53021(18) 0.30847(18) 0.0194(4) Uani 1 1 d . .
H8 H 0.5997 0.5454 0.3220 0.023 Uiso 1 1 calc R U
C9 C 0.3537(3) 0.64510(18) 0.32941(19) 0.0218(5) Uani 1 1 d . .
H9A H 0.3437 0.6675 0.4042 0.026 Uiso 1 1 calc R U
H9B H 0.2482 0.6308 0.3217 0.026 Uiso 1 1 calc R U
C10 C 0.3856(3) 0.74773(19) 0.2489(2) 0.0258(5) Uani 1 1 d . .
H10A H 0.4863 0.7661 0.2610 0.031 Uiso 1 1 calc R U
H10B H 0.2908 0.8211 0.2611 0.031 Uiso 1 1 calc R U
C11 C 0.4089(3) 0.7143(2) 0.1323(2) 0.0266(5) Uani 1 1 d . .
H11A H 0.4303 0.7820 0.0820 0.032 Uiso 1 1 calc R U
H11B H 0.3061 0.7003 0.1188 0.032 Uiso 1 1 calc R U
C12 C 0.5545(3) 0.60025(19) 0.1108(2) 0.0235(5) Uani 1 1 d . .
H12A H 0.5650 0.5778 0.0360 0.028 Uiso 1 1 calc R U
H12B H 0.6590 0.6160 0.1186 0.028 Uiso 1 1 calc R U
C13 C 0.5250(3) 0.49741(18) 0.19080(18) 0.0195(4) Uani 1 1 d . .
H13 H 0.4224 0.4807 0.1780 0.023 Uiso 1 1 calc R U
C14 C 0.7779(3) 0.3595(2) 0.1035(2) 0.0266(5) Uani 1 1 d . .
H14 H 0.7793 0.4214 0.0472 0.032 Uiso 1 1 calc R U
C15 C 0.9088(3) 0.24619(18) 0.09159(18) 0.0206(5) Uani 1 1 d . .
C16 C 1.0400(3) 0.2438(2) 0.00490(19) 0.0229(5) Uani 1 1 d . .
H16 H 1.0415 0.3138 -0.0421 0.028 Uiso 1 1 calc R U
C17 C 1.1650(3) 0.1390(2) -0.01024(19) 0.0222(5) Uani 1 1 d . .
C18 C 1.1658(3) 0.03470(19) 0.0554(2) 0.0251(5) Uani 1 1 d . .
H18 H 1.2535 -0.0373 0.0421 0.030 Uiso 1 1 calc R U
C19 C 1.0374(3) 0.03667(19) 0.1405(2) 0.0228(5) Uani 1 1 d . .
H19 H 1.0378 -0.0348 0.1858 0.027 Uiso 1 1 calc R U
C20 C 0.9061(3) 0.14201(18) 0.16149(18) 0.0183(4) Uani 1 1 d . .
O1M O 0.8485(2) 0.30615(15) 0.38073(14) 0.0296(4) Uani 1 1 d D .
H1M H 0.9074 0.3484 0.3456 0.044 Uiso 1 1 d DR U
C1M C 0.9595(3) 0.1986(3) 0.4304(3) 0.0420(7) Uani 1 1 d . .
H1M1 H 0.8930 0.1569 0.4841 0.063 Uiso 1 1 calc R U
H1M2 H 1.0352 0.2237 0.4659 0.063 Uiso 1 1 calc R U
H1M3 H 1.0239 0.1440 0.3743 0.063 Uiso 1 1 calc R U
O2M O 0.41708(19) 0.23751(14) 0.26135(14) 0.0256(4) Uani 1 1 d D .
H2M H 0.3250 0.2904 0.2718 0.038 Uiso 1 1 d DR U
C2M C 0.4232(4) 0.1599(3) 0.1815(3) 0.0420(7) Uani 1 1 d . .
H2M1 H 0.4032 0.2075 0.1133 0.063 Uiso 1 1 calc R U
H2M2 H 0.3379 0.1178 0.2052 0.063 Uiso 1 1 calc R U
H2M3 H 0.5329 0.1006 0.1707 0.063 Uiso 1 1 calc R U
N10 N 1.0746(2) 0.45901(16) 0.19649(16) 0.0217(4) Uani 1 1 d . .
O10 O 1.1083(2) 0.39735(15) 0.28510(14) 0.0288(4) Uani 1 1 d . .
O20 O 1.1890(2) 0.46327(17) 0.12133(15) 0.0359(4) Uani 1 1 d . .
O30 O 0.9272(2) 0.51133(14) 0.18935(15) 0.0303(4) Uani 1 1 d . .

loop_
_atom_site_aniso_label
_atom_site_aniso_U_11
_atom_site_aniso_U_22
_atom_site_aniso_U_33
_atom_site_aniso_U_23
_atom_site_aniso_U_13
_atom_site_aniso_U_12
Mn1 0.01724(17) 0.01542(16) 0.01640(18) -0.00006(12) 0.00157(12) -0.00467(12)
F1 0.0235(7) 0.0361(7) 0.0274(8) 0.0015(6) 0.0082(6) -0.0120(6)
F2 0.0281(8) 0.0303(7) 0.0276(8) -0.0022(6) 0.0103(6) -0.0034(6)
O1 0.0200(8) 0.0191(7) 0.0190(8) 0.0000(6) 0.0027(6) -0.0042(6)
O2 0.0213(8) 0.0170(7) 0.0221(9) 0.0014(6) 0.0034(6) -0.0045(6)
N1 0.0214(9) 0.0166(8) 0.0194(10) -0.0016(7) 0.0004(8) -0.0064(7)
N2 0.0206(9) 0.0163(8) 0.0180(10) 0.0012(7) 0.0003(7) -0.0008(7)
C1 0.0201(11) 0.0199(10) 0.0176(11) -0.0032(9) -0.0011(9) -0.0089(8)
C2 0.0284(12) 0.0193(10) 0.0196(12) -0.0032(9) -0.0003(9) -0.0084(9)
C3 0.0313(13) 0.0252(11) 0.0194(12) 0.0005(9) 0.0004(10) -0.0157(9)
C4 0.0200(11) 0.0297(11) 0.0187(12) -0.0046(10) 0.0031(9) -0.0109(9)
C5 0.0187(11) 0.0245(11) 0.0212(12) -0.0035(9) 0.0004(9) -0.0068(8)
C6 0.0215(11) 0.0202(10) 0.0163(11) -0.0022(9) -0.0003(9) -0.0088(8)
C7 0.0194(11) 0.0189(10) 0.0215(12) -0.0033(9) -0.0005(9) -0.0044(8)
C8 0.0198(11) 0.0164(9) 0.0206(12) 0.0009(9) -0.0002(9) -0.0056(8)
C9 0.0209(11) 0.0178(10) 0.0239(13) -0.0014(9) -0.0001(9) -0.0037(8)
C10 0.0279(12) 0.0157(10) 0.0298(14) -0.0006(9) -0.0017(10) -0.0024(8)
C11 0.0249(12) 0.0230(11) 0.0270(14) 0.0024(10) -0.0031(10) -0.0017(9)
C12 0.0212(11) 0.0216(10) 0.0227(13) 0.0030(9) -0.0003(9) -0.0025(8)
C13 0.0162(10) 0.0170(10) 0.0216(12) -0.0005(9) 0.0001(8) -0.0016(8)
C14 0.0299(13) 0.0223(11) 0.0218(13) 0.0024(9) -0.0002(10) -0.0026(9)
C15 0.0222(11) 0.0184(10) 0.0172(12) -0.0019(9) 0.0015(9) -0.0026(8)
C16 0.0269(12) 0.0216(10) 0.0162(12) 0.0008(9) 0.0017(9) -0.0048(9)
C17 0.0210(11) 0.0254(11) 0.0185(12) -0.0040(9) 0.0025(9) -0.0064(9)
C18 0.0208(11) 0.0196(10) 0.0305(14) -0.0036(10) -0.0006(10) -0.0007(8)
C19 0.0211(11) 0.0164(10) 0.0284(13) 0.0015(9) -0.0019(9) -0.0040(8)
C20 0.0185(10) 0.0195(10) 0.0176(11) -0.0042(9) -0.0011(8) -0.0064(8)
O1M 0.0266(9) 0.0391(9) 0.0271(10) 0.0040(8) -0.0029(7) -0.0188(7)
C1M 0.0325(15) 0.0500(16) 0.0450(18) -0.0018(14) -0.0127(13) -0.0107(12)
O2M 0.0216(8) 0.0271(8) 0.0287(10) -0.0085(7) -0.0038(7) -0.0053(6)
C2M 0.0402(16) 0.0419(15) 0.0482(19) -0.0177(14) -0.0179(14) -0.0062(12)
N10 0.0198(10) 0.0224(9) 0.0246(11) -0.0002(8) -0.0026(8) -0.0096(7)
O10 0.0248(9) 0.0346(9) 0.0227(9) 0.0068(7) -0.0012(7) -0.0070(7)
O20 0.0245(9) 0.0547(11) 0.0258(10) 0.0100(9) 0.0007(7) -0.0150(8)
O30 0.0198(9) 0.0307(9) 0.0395(11) -0.0025(8) -0.0070(7) -0.0045(7)

loop_
_atom_type_symbol
_atom_type_description
_atom_type_scat_dispersion_real
_atom_type_scat_dispersion_imag
_atom_type_scat_source
C C 0.0033 0.0016 'International Tables Vol C Tables 4.2.6.8 and 6.1.1.4'
H H 0.0000 0.0000 'International Tables Vol C Tables 4.2.6.8 and 6.1.1.4'
N N 0.0061 0.0033 'International Tables Vol C Tables 4.2.6.8 and 6.1.1.4'
O O 0.0106 0.0060 'International Tables Vol C Tables 4.2.6.8 and 6.1.1.4'
F F 0.0171 0.0103 'International Tables Vol C Tables 4.2.6.8 and 6.1.1.4'
Mn Mn 0.3368 0.7283 'International Tables Vol C Tables 4.2.6.8 and 6.1.1.4'

loop_
_geom_angle_atom_site_label_1
_geom_angle_atom_site_label_2
_geom_angle_atom_site_label_3
_geom_angle
O2 Mn1 O1 95.31(7)
O2 Mn1 N1 173.59(8)
O1 Mn1 N1 91.03(8)
O2 Mn1 N2 91.44(8)
O1 Mn1 N2 173.21(7)
N1 Mn1 N2 82.23(8)
O2 Mn1 O2M 92.29(7)
O1 Mn1 O2M 90.19(7)
N1 Mn1 O2M 86.73(7)
N2 Mn1 O2M 90.16(8)
O2 Mn1 O1M 90.35(7)
O1 Mn1 O1M 87.52(7)
N1 Mn1 O1M 90.87(7)
N2 Mn1 O1M 91.82(8)
O2M Mn1 O1M 176.65(6)
C1 O1 Mn1 125.93(14)
C20 O2 Mn1 126.91(13)
C7 N1 C8 122.90(18)
C7 N1 Mn1 124.54(15)
C8 N1 Mn1 112.19(14)
C14 N2 C13 122.5(2)
C14 N2 Mn1 125.59(16)
C13 N2 Mn1 111.95(14)
O1 C1 C2 118.82(19)
O1 C1 C6 123.3(2)
C2 C1 C6 117.9(2)
C3 C2 C1 121.9(2)
C2 C3 C4 118.7(2)
C5 C4 F1 119.4(2)
C5 C4 C3 122.5(2)
F1 C4 C3 118.1(2)
C4 C5 C6 119.2(2)
C5 C6 C1 119.8(2)
C5 C6 C7 117.54(19)
C1 C6 C7 122.6(2)
N1 C7 C6 124.78(19)
N1 C8 C9 115.81(18)
N1 C8 C13 105.41(16)
C9 C8 C13 111.54(19)
C8 C9 C10 109.73(18)
C9 C10 C11 111.25(18)
C10 C11 C12 110.7(2)
C13 C12 C11 109.59(19)
N2 C13 C12 116.14(18)
N2 C13 C8 105.11(18)
C12 C13 C8 112.12(17)
N2 C14 C15 124.5(2)
C16 C15 C20 120.75(19)
C16 C15 C14 116.6(2)
C20 C15 C14 122.7(2)
C17 C16 C15 118.7(2)
C16 C17 F2 119.4(2)
C16 C17 C18 122.3(2)
F2 C17 C18 118.24(19)
C19 C18 C17 119.1(2)
C18 C19 C20 121.4(2)
O2 C20 C19 118.7(2)
O2 C20 C15 123.61(19)
C19 C20 C15 117.6(2)
C1M O1M Mn1 114.80(14)
C2M O2M Mn1 126.66(15)
O20 N10 O30 122.3(2)
O20 N10 O10 119.27(19)
O30 N10 O10 118.38(19)

loop_
_geom_bond_atom_site_label_1
_geom_bond_atom_site_label_2
_geom_bond_distance
Mn1 O2 1.8778(17)
Mn1 O1 1.8834(18)
Mn1 N1 1.9925(19)
Mn1 N2 1.997(2)
Mn1 O2M 2.2465(17)
Mn1 O1M 2.3064(18)
F1 C4 1.371(3)
F2 C17 1.366(3)
O1 C1 1.326(3)
O2 C20 1.331(3)
N1 C7 1.288(3)
N1 C8 1.484(3)
N2 C14 1.282(3)
N2 C13 1.489(3)
C1 C2 1.403(3)
C1 C6 1.423(3)
C2 C3 1.379(3)
C3 C4 1.387(3)
C4 C5 1.361(3)
C5 C6 1.417(3)
C6 C7 1.441(3)
C8 C9 1.527(3)
C8 C13 1.534(3)
C9 C10 1.528(3)
C10 C11 1.529(3)
C11 C12 1.534(3)
C12 C13 1.520(3)
C14 C15 1.454(3)
C15 C16 1.409(3)
C15 C20 1.415(3)
C16 C17 1.365(3)
C17 C18 1.384(3)
C18 C19 1.381(3)
C19 C20 1.405(3)
O1M C1M 1.477(3)
O2M C2M 1.416(3)
N10 O20 1.236(2)
N10 O30 1.240(2)
N10 O10 1.286(3)

loop_
_geom_hbond_atom_site_label_D
_geom_hbond_atom_site_label_H
_geom_hbond_atom_site_label_A
_geom_hbond_distance_DH
_geom_hbond_distance_HA
_geom_hbond_distance_DA
_geom_hbond_angle_DHA
_geom_hbond_site_symmetry_A
C3 H3 O2 0.95 2.41 3.296(3) 155.3 2_656
C9 H9B F1 0.99 2.51 3.319(3) 138.3 2_566
C12 H12A O20 0.99 2.58 3.327(3) 132.3 2_765
C12 H12B O30 0.99 2.53 3.345(3) 140.0 .
C13 H13 O20 1.00 2.32 3.306(3) 170.1 1_455
C14 H14 O20 0.95 2.39 3.320(3) 166.1 2_765
O1M H1M N10 0.84 2.60 3.420(3) 166.0 .
O1M H1M O10 0.84 1.96 2.762(3) 158.6 .
O1M H1M O30 0.84 2.58 3.310(3) 145.4 .
O2M H2M O10 0.84 1.89 2.723(3) 172.7 1_455

loop_
_geom_torsion_atom_site_label_1
_geom_torsion_atom_site_label_2
_geom_torsion_atom_site_label_3
_geom_torsion_atom_site_label_4
_geom_torsion
O2 Mn1 O1 C1 -148.47(16)
N1 Mn1 O1 C1 30.59(16)
O2M Mn1 O1 C1 -56.15(16)
O1M Mn1 O1 C1 121.41(16)
O1 Mn1 O2 C20 -153.98(17)
N2 Mn1 O2 C20 25.39(18)
O2M Mn1 O2 C20 115.62(18)
O1M Mn1 O2 C20 -66.44(18)
Mn1 O1 C1 C2 157.41(16)
Mn1 O1 C1 C6 -23.6(3)
O1 C1 C2 C3 -179.9(2)
C6 C1 C2 C3 1.1(3)
C1 C2 C3 C4 -1.4(3)
C2 C3 C4 C5 0.3(3)
C2 C3 C4 F1 -179.55(19)
F1 C4 C5 C6 -179.16(19)
C3 C4 C5 C6 1.0(3)
C4 C5 C6 C1 -1.2(3)
C4 C5 C6 C7 -178.1(2)
O1 C1 C6 C5 -178.76(19)
C2 C1 C6 C5 0.2(3)
O1 C1 C6 C7 -2.1(3)
C2 C1 C6 C7 176.9(2)
C8 N1 C7 C6 179.7(2)
Mn1 N1 C7 C6 7.2(3)
C5 C6 C7 N1 -173.2(2)
C1 C6 C7 N1 10.1(3)
C7 N1 C8 C9 -9.0(3)
Mn1 N1 C8 C9 164.27(15)
C7 N1 C8 C13 -132.8(2)
Mn1 N1 C8 C13 40.46(19)
N1 C8 C9 C10 -175.56(18)
C13 C8 C9 C10 -55.0(2)
C8 C9 C10 C11 57.0(3)
C9 C10 C11 C12 -58.7(3)
C10 C11 C12 C13 57.0(3)
C14 N2 C13 C12 -15.2(3)
Mn1 N2 C13 C12 165.14(15)
C14 N2 C13 C8 -139.7(2)
Mn1 N2 C13 C8 40.61(19)
C11 C12 C13 N2 -176.53(18)
C11 C12 C13 C8 -55.7(2)
N1 C8 C13 N2 -50.9(2)
C9 C8 C13 N2 -177.33(16)
N1 C8 C13 C12 -177.89(17)
C9 C8 C13 C12 55.6(2)
C13 N2 C14 C15 -177.2(2)
Mn1 N2 C14 C15 2.5(3)
N2 C14 C15 C16 -171.2(2)
N2 C14 C15 C20 9.7(4)
C20 C15 C16 C17 -0.2(3)
C14 C15 C16 C17 -179.3(2)
C15 C16 C17 F2 -178.78(19)
C15 C16 C17 C18 1.1(4)
C16 C17 C18 C19 -1.1(4)
F2 C17 C18 C19 178.8(2)
C17 C18 C19 C20 0.2(3)
Mn1 O2 C20 C19 159.81(16)
Mn1 O2 C20 C15 -21.6(3)
C18 C19 C20 O2 179.4(2)
C18 C19 C20 C15 0.7(3)
C16 C15 C20 O2 -179.3(2)
C14 C15 C20 O2 -0.2(3)
C16 C15 C20 C19 -0.6(3)
C14 C15 C20 C19 178.4(2)
